data_7241220
loop_
_publ_author_name
'Liu, Hou-Ting'
'Li, Rong-Yun'
'Lu, Jing'
'Liu, Zhiliang'
'Wang, Suna'
'Tian, Haiquan'

_publ_section_title
;
 Proton conduction studies on four porous and nonporous coordination
 polymers with different acidity and water uptake
;
_journal_name_full CrystEngComm
_journal_paper_doi 10.1039/D0CE01197E
_journal_year 2020
_chemical_formula_sum 'C10.5 H14 Cd N0 O8'
_chemical_formula_weight 380.62
_space_group_crystal_system monoclinic
_space_group_IT_number 15
_space_group_name_Hall '-C 2yc'
_space_group_name_H-M_alt 'C 1 2/c 1'
_atom_sites_solution_hydrogens mixed
_audit_creation_method SHELXL-2018/3
_audit_update_record
;
2020-08-06 deposited with the CCDC.	2020-09-10 downloaded from the CCDC.
;
_cell_angle_alpha 90
_cell_angle_beta 98.008(5)
_cell_angle_gamma 90
_cell_formula_units_Z 8
_cell_length_a 7.7192(3)
_cell_length_b 18.9505(7)
_cell_length_c 19.3675(12)
_cell_measurement_reflns_used 2176
_cell_measurement_temperature 293(2)
_cell_measurement_theta_max 71.2900
_cell_measurement_theta_min 4.6180
_cell_volume 2805.5(2)
_computing_cell_refinement 'CrysAlisPro 1.171.39.35c (Rigaku OD, 2017)'
_computing_data_collection 'CrysAlisPro 1.171.39.35c (Rigaku OD, 2017)'
_computing_data_reduction 'CrysAlisPro 1.171.39.35c (Rigaku OD, 2017)'
_computing_structure_refinement 'SHELXL-2018/3 (Sheldrick, 2018)'
_computing_structure_solution 'SHELXL-2018/3 (Sheldrick, 2018)'
_diffrn_ambient_temperature 293(2)
_diffrn_measured_fraction_theta_full 0.990
_diffrn_measured_fraction_theta_max 0.990
_diffrn_measurement_device_type 'Xcalibur, Eos, Gemini'
_diffrn_radiation_type CuK\a
_diffrn_radiation_wavelength 1.54184
_diffrn_reflns_av_R_equivalents 0.0442
_diffrn_reflns_av_unetI/netI 0.0566
_diffrn_reflns_Laue_measured_fraction_full 0.990
_diffrn_reflns_Laue_measured_fraction_max 0.990
_diffrn_reflns_limit_h_max 7
_diffrn_reflns_limit_h_min -9
_diffrn_reflns_limit_k_max 21
_diffrn_reflns_limit_k_min -22
_diffrn_reflns_limit_l_max 23
_diffrn_reflns_limit_l_min -22
_diffrn_reflns_number 4877
_diffrn_reflns_point_group_measured_fraction_full 0.990
_diffrn_reflns_point_group_measured_fraction_max 0.990
_diffrn_reflns_theta_full 67.241
_diffrn_reflns_theta_max 67.241
_diffrn_reflns_theta_min 4.611
_diffrn_source 'fine-focus sealed X-ray tube'
_exptl_absorpt_coefficient_mu 12.799
_exptl_absorpt_correction_T_max 1.00000
_exptl_absorpt_correction_T_min 0.16731
_exptl_absorpt_correction_type multi-scan
_exptl_absorpt_process_details sadabs
_exptl_crystal_colour white
_exptl_crystal_density_diffrn 1.802
_exptl_crystal_description block
_exptl_crystal_F_000 1512
_exptl_crystal_size_max 0.120
_exptl_crystal_size_mid 0.110
_exptl_crystal_size_min 0.110
_refine_diff_density_max 1.286
_refine_diff_density_min -0.944
_refine_diff_density_rms 0.148
_refine_ls_extinction_method none
_refine_ls_goodness_of_fit_ref 1.068
_refine_ls_hydrogen_treatment constr
_refine_ls_matrix_type full
_refine_ls_number_parameters 187
_refine_ls_number_reflns 2498
_refine_ls_number_restraints 396
_refine_ls_restrained_S_all 1.047
_refine_ls_R_factor_all 0.0660
_refine_ls_R_factor_gt 0.0541
_refine_ls_shift/su_max 0.007
_refine_ls_shift/su_mean 0.000
_refine_ls_structure_factor_coef Fsqd
_refine_ls_weighting_details 'w=1/[\s^2^(Fo^2^)+(0.0820P)^2^+9.8531P] where P=(Fo^2^+2Fc^2^)/3'
_refine_ls_weighting_scheme calc
_refine_ls_wR_factor_gt 0.1446
_refine_ls_wR_factor_ref 0.1546
_reflns_Friedel_coverage 0.000
_reflns_number_gt 2052
_reflns_number_total 2498
_reflns_threshold_expression 'I > 2\s(I)'
_cod_data_source_file d0ce01197e2.cif
_cod_data_source_block exp_9159
_cod_original_sg_symbol_H-M 'C 2/c'
_cod_original_formula_sum 'C10.50 H14 Cd N0 O8'
_cod_database_code 7241220
_shelx_shelxl_version_number 2018/3
_shelx_space_group_comment
;
The symmetry employed for this shelxl refinement is uniquely defined
by the following loop, which should always be used as a source of
symmetry information in preference to the above space-group names.
They are only intended as comments.
;
_shelx_estimated_absorpt_t_min 0.309
_shelx_estimated_absorpt_t_max 0.333

loop_
_space_group_symop_operation_xyz
'x, y, z'
'-x, y, -z+1/2'
'x+1/2, y+1/2, z'
'-x+1/2, y+1/2, -z+1/2'
'-x, -y, -z'
'x, -y, z-1/2'
'-x+1/2, -y+1/2, -z'
'x+1/2, -y+1/2, z-1/2'

loop_
_atom_site_label
_atom_site_type_symbol
_atom_site_fract_x
_atom_site_fract_y
_atom_site_fract_z
_atom_site_U_iso_or_equiv
_atom_site_adp_type
_atom_site_occupancy
_atom_site_site_symmetry_order
_atom_site_calc_flag
_atom_site_refinement_flags_posn
_atom_site_refinement_flags_adp
_atom_site_refinement_flags_occupancy
_atom_site_disorder_assembly
_atom_site_disorder_group
Cd1 Cd -0.22034(5) 0.55178(2) 0.46903(3) 0.0459(2) Uani 1 1 d . U . . .
O1 O 0.0456(7) 0.5772(3) 0.5217(4) 0.0721(17) Uani 1 1 d . U . . .
O2 O 0.3088(7) 0.5562(3) 0.5693(4) 0.0599(15) Uani 1 1 d . U . . .
O3 O -0.3035(14) 0.5264(5) 0.5751(5) 0.113(3) Uani 1 1 d . U . . .
H3A H -0.378090 0.556686 0.584399 0.170 Uiso 1 1 d R U . . .
H3B H -0.348920 0.485457 0.573879 0.170 Uiso 1 1 d R U . . .
O4 O -0.1146(10) 0.5680(4) 0.3637(4) 0.080(2) Uani 1 1 d . U . . .
H4A H -0.174827 0.598060 0.338024 0.120 Uiso 1 1 d R U . . .
H4C H -0.110757 0.529520 0.341474 0.120 Uiso 1 1 d R U . . .
O5 O -0.1718(6) 0.8330(3) 0.5248(3) 0.0526(13) Uani 1 1 d . U . . .
O6 O 0.0026(6) 0.9104(2) 0.5808(3) 0.0532(13) Uani 1 1 d . U . . .
O7 O 0.5551(6) 0.7893(2) 0.6628(3) 0.0408(10) Uani 1 1 d . U . . .
C1 C 0.1834(8) 0.5978(3) 0.5539(4) 0.0365(13) Uani 1 1 d . U . . .
C2 C 0.2087(7) 0.6735(3) 0.5742(3) 0.0299(11) Uani 1 1 d . U . . .
C3 C 0.3725(8) 0.6938(3) 0.6100(3) 0.0330(12) Uani 1 1 d . U . . .
H3 H 0.460093 0.660416 0.621357 0.040 Uiso 1 1 calc R U . . .
C4 C 0.4021(7) 0.7636(3) 0.6279(3) 0.0296(11) Uani 1 1 d . U . . .
C5 C 0.2702(8) 0.8132(3) 0.6109(3) 0.0300(11) Uani 1 1 d . U . . .
H5 H 0.290318 0.860120 0.623562 0.036 Uiso 1 1 calc R U . . .
C6 C 0.1092(7) 0.7936(3) 0.5752(3) 0.0284(11) Uani 1 1 d . U . . .
C7 C 0.0785(7) 0.7232(3) 0.5560(3) 0.0323(12) Uani 1 1 d . U . . .
H7 H -0.028294 0.709766 0.531243 0.039 Uiso 1 1 calc R U . . .
C8 C -0.0282(8) 0.8490(3) 0.5580(4) 0.0378(13) Uani 1 1 d . U . . .
C9 C 0.6964(8) 0.7411(4) 0.6819(4) 0.0403(14) Uani 1 1 d . U . . .
H9A H 0.729276 0.718334 0.640815 0.048 Uiso 1 1 calc R U . . .
H9B H 0.662275 0.705006 0.712908 0.048 Uiso 1 1 calc R U . . .
C10 C 0.8467(8) 0.7837(4) 0.7181(3) 0.0380(14) Uani 1 1 d . U . . .
H10A H 0.805905 0.811624 0.754659 0.046 Uiso 1 1 calc R U . . .
H10B H 0.886558 0.816064 0.684871 0.046 Uiso 1 1 calc R U . . .
C11 C 1.000000 0.7384(5) 0.750000 0.040(2) Uani 1 2 d S TU P . .
H11A H 0.963049 0.708356 0.785750 0.047 Uiso 0.5 1 calc R U P . .
H11B H 1.036949 0.708355 0.714250 0.047 Uiso 0.5 1 calc R U P . .
O8 O 0.126(5) 0.4457(16) 0.2998(15) 0.219(12) Uani 0.503(18) 1 d . U P A 1
H8C H 0.208197 0.444371 0.333801 0.263 Uiso 0.503(18) 1 d R U P A 1
H8D H 0.053437 0.477221 0.308621 0.263 Uiso 0.503(18) 1 d R U P A 1
O8' O 0.325(6) 0.468(2) 0.2334(18) 0.249(14) Uani 0.497(18) 1 d . U P A 2
H8'C H 0.323578 0.478626 0.275993 0.299 Uiso 0.497(18) 1 d R U P A 2
H8'D H 0.278388 0.501598 0.208223 0.299 Uiso 0.497(18) 1 d R U P A 2

loop_
_atom_site_aniso_label
_atom_site_aniso_U_11
_atom_site_aniso_U_22
_atom_site_aniso_U_33
_atom_site_aniso_U_23
_atom_site_aniso_U_13
_atom_site_aniso_U_12
Cd1 0.0227(3) 0.0217(3) 0.0868(4) -0.0053(2) -0.0153(2) 0.00338(15)
O1 0.040(3) 0.038(3) 0.128(5) -0.023(3) -0.025(3) -0.005(2)
O2 0.044(3) 0.026(3) 0.102(4) -0.012(2) -0.019(3) 0.005(2)
O3 0.163(9) 0.082(5) 0.100(5) -0.033(5) 0.035(6) -0.080(6)
O4 0.089(5) 0.042(3) 0.115(6) -0.008(4) 0.031(4) -0.010(3)
O5 0.029(2) 0.031(2) 0.090(3) -0.006(2) -0.020(2) 0.0100(19)
O6 0.034(2) 0.020(2) 0.099(4) -0.005(2) -0.014(2) 0.0019(18)
O7 0.024(2) 0.030(2) 0.061(3) -0.008(2) -0.0165(19) 0.0016(17)
C1 0.029(3) 0.020(3) 0.058(3) -0.004(3) -0.002(3) -0.001(2)
C2 0.022(2) 0.020(3) 0.046(3) -0.004(2) -0.002(2) 0.001(2)
C3 0.023(3) 0.024(3) 0.048(3) -0.001(2) -0.007(2) 0.006(2)
C4 0.022(2) 0.023(3) 0.040(3) -0.002(2) -0.007(2) 0.001(2)
C5 0.026(3) 0.018(2) 0.044(3) -0.004(2) -0.003(2) 0.002(2)
C6 0.019(2) 0.023(3) 0.041(3) 0.004(2) 0.000(2) 0.001(2)
C7 0.018(2) 0.025(3) 0.050(3) 0.000(2) -0.009(2) -0.001(2)
C8 0.023(3) 0.028(3) 0.059(3) 0.005(3) -0.005(2) 0.002(2)
C9 0.029(3) 0.036(3) 0.051(3) -0.004(3) -0.013(3) 0.006(3)
C10 0.024(3) 0.038(3) 0.047(3) -0.005(3) -0.010(2) 0.000(2)
C11 0.019(4) 0.043(5) 0.052(4) 0.000 -0.009(3) 0.000
O8 0.29(3) 0.19(2) 0.140(17) 0.007(16) -0.096(17) -0.07(2)
O8' 0.31(3) 0.24(2) 0.16(2) 0.00(2) -0.07(2) -0.02(2)

loop_
_atom_type_symbol
_atom_type_description
_atom_type_scat_dispersion_real
_atom_type_scat_dispersion_imag
_atom_type_scat_source
C C 0.0181 0.0091 'International Tables Vol C Tables 4.2.6.8 and 6.1.1.4'
H H 0.0000 0.0000 'International Tables Vol C Tables 4.2.6.8 and 6.1.1.4'
N N 0.0311 0.0180 'International Tables Vol C Tables 4.2.6.8 and 6.1.1.4'
O O 0.0492 0.0322 'International Tables Vol C Tables 4.2.6.8 and 6.1.1.4'
Cd Cd 0.1185 4.6533 'International Tables Vol C Tables 4.2.6.8 and 6.1.1.4'

loop_
_geom_angle_atom_site_label_1
_geom_angle_atom_site_label_2
_geom_angle_atom_site_label_3
_geom_angle
_geom_angle_site_symmetry_1
_geom_angle_site_symmetry_3
_geom_angle_publ_flag
O1 Cd1 O2 124.7(2) . 5_566 ?
O1 Cd1 O3 89.4(3) . . ?
O2 Cd1 O3 89.7(3) 5_566 . ?
O1 Cd1 O4 87.7(3) . . ?
O2 Cd1 O4 87.6(3) 5_566 . ?
O3 Cd1 O4 174.0(3) . . ?
O1 Cd1 O5 95.0(2) . 7_466 ?
O2 Cd1 O5 140.33(19) 5_566 7_466 ?
O3 Cd1 O5 90.2(3) . 7_466 ?
O4 Cd1 O5 95.3(2) . 7_466 ?
O1 Cd1 O6 149.7(2) . 7_466 ?
O2 Cd1 O6 85.46(18) 5_566 7_466 ?
O3 Cd1 O6 94.2(3) . 7_466 ?
O4 Cd1 O6 91.0(3) . 7_466 ?
O5 Cd1 O6 54.99(16) 7_466 7_466 ?
O1 Cd1 C8 122.2(2) . 7_466 ?
O2 Cd1 C8 113.1(2) 5_566 7_466 ?
O3 Cd1 C8 92.1(3) . 7_466 ?
O4 Cd1 C8 93.9(3) . 7_466 ?
O5 Cd1 C8 27.29(19) 7_466 7_466 ?
O6 Cd1 C8 27.70(18) 7_466 7_466 ?
C1 O1 Cd1 172.5(6) . . ?
C1 O2 Cd1 107.8(4) . 5_566 ?
C8 O5 Cd1 92.5(4) . 7_466 ?
C8 O6 Cd1 91.0(4) . 7_466 ?
C4 O7 C9 118.4(5) . . ?
O1 C1 O2 120.6(6) . . ?
O1 C1 C2 121.1(6) . . ?
O2 C1 C2 118.3(6) . . ?
C7 C2 C3 120.6(5) . . ?
C7 C2 C1 121.4(5) . . ?
C3 C2 C1 117.9(5) . . ?
C4 C3 C2 119.5(5) . . ?
O7 C4 C3 124.6(5) . . ?
O7 C4 C5 115.5(5) . . ?
C3 C4 C5 119.9(5) . . ?
C6 C5 C4 120.9(5) . . ?
C5 C6 C7 119.7(5) . . ?
C5 C6 C8 118.8(5) . . ?
C7 C6 C8 121.5(5) . . ?
C2 C7 C6 119.4(5) . . ?
O5 C8 O6 121.5(6) . . ?
O5 C8 C6 119.9(6) . . ?
O6 C8 C6 118.5(6) . . ?
O5 C8 Cd1 60.2(3) . 7_466 ?
O6 C8 Cd1 61.3(3) . 7_466 ?
C6 C8 Cd1 178.1(5) . 7_466 ?
O7 C9 C10 106.7(5) . . ?
C9 C10 C11 113.1(6) . . ?
C10 C11 C10 111.3(8) 2_756 . ?

loop_
_geom_bond_atom_site_label_1
_geom_bond_atom_site_label_2
_geom_bond_distance
_geom_bond_site_symmetry_2
_geom_bond_publ_flag
Cd1 O1 2.214(5) . ?
Cd1 O2 2.250(5) 5_566 ?
Cd1 O3 2.288(9) . ?
Cd1 O4 2.321(8) . ?
Cd1 O5 2.346(5) 7_466 ?
Cd1 O6 2.368(5) 7_466 ?
Cd1 C8 2.700(6) 7_466 ?
O1 C1 1.220(8) . ?
O2 C1 1.253(8) . ?
O5 C8 1.239(8) . ?
O6 C8 1.255(8) . ?
O7 C4 1.366(7) . ?
O7 C9 1.431(7) . ?
C1 C2 1.493(8) . ?
C2 C7 1.386(8) . ?
C2 C3 1.408(8) . ?
C3 C4 1.379(8) . ?
C4 C5 1.390(8) . ?
C5 C6 1.386(8) . ?
C6 C7 1.396(9) . ?
C6 C8 1.498(8) . ?
C9 C10 1.505(8) . ?
C10 C11 1.521(8) . ?
